data_7044570
loop_
_publ_author_name
'Zhang, Yanpeng'
'Mei, Tao'
'Yang, Dawei'
'Zhang, Yixin'
'Wang, Baomin'
'Qu, Jingping'

_publ_section_title
;
 Synthesis and reactivity of thiolate-bridged multi-iron complexes
 supported by cyclic (alkyl)(amino)carbene
;
_journal_name_full 'Dalton Trans.'
_journal_paper_doi 10.1039/C7DT03353B
_journal_year 2017
_chemical_formula_sum 'C44 H72 Br2 Fe2 N2 S2'
_chemical_formula_weight 964.68
_chemical_name_systematic
; 
 ? 
;
_space_group_IT_number 2
_symmetry_cell_setting triclinic
_symmetry_space_group_name_Hall '-P 1'
_symmetry_space_group_name_H-M 'P -1'
_atom_sites_solution_hydrogens geom
_atom_sites_solution_primary direct
_atom_sites_solution_secondary difmap
_audit_creation_method SHELXL-97
_audit_update_record
;
2017-04-17 deposited with the CCDC.
2017-10-17 downloaded from the CCDC.
;
_cell_angle_alpha 85.581(4)
_cell_angle_beta 72.995(4)
_cell_angle_gamma 78.723(4)
_cell_formula_units_Z 1
_cell_length_a 9.2020(7)
_cell_length_b 10.7924(10)
_cell_length_c 12.6760(10)
_cell_measurement_reflns_used 8530
_cell_measurement_temperature 233(2)
_cell_measurement_theta_max 27.5358
_cell_measurement_theta_min 2.3535
_cell_volume 1180.33(17)
_computing_structure_refinement 'SHELXL-97 (Sheldrick, 1997)'
_computing_structure_solution 'SHELXS-97 (Sheldrick, 1990)'
_diffrn_ambient_temperature 233(2)
_diffrn_measured_fraction_theta_full 0.999
_diffrn_measured_fraction_theta_max 0.999
_diffrn_measurement_device_type 'CCD area detector'
_diffrn_radiation_monochromator graphite
_diffrn_radiation_source 'fine-focus sealed tube'
_diffrn_radiation_type MoK\a
_diffrn_radiation_wavelength 0.71073
_diffrn_reflns_av_R_equivalents 0.0575
_diffrn_reflns_av_sigmaI/netI 0.0486
_diffrn_reflns_limit_h_max 10
_diffrn_reflns_limit_h_min -10
_diffrn_reflns_limit_k_max 12
_diffrn_reflns_limit_k_min -12
_diffrn_reflns_limit_l_max 15
_diffrn_reflns_limit_l_min -15
_diffrn_reflns_number 24257
_diffrn_reflns_theta_full 25.00
_diffrn_reflns_theta_max 25.00
_diffrn_reflns_theta_min 2.35
_exptl_absorpt_coefficient_mu 2.426
_exptl_crystal_density_diffrn 1.357
_exptl_crystal_density_method 'not measured'
_exptl_crystal_description block
_exptl_crystal_F_000 504
_refine_diff_density_max 0.677
_refine_diff_density_min -0.339
_refine_diff_density_rms 0.073
_refine_ls_extinction_method none
_refine_ls_goodness_of_fit_ref 1.016
_refine_ls_hydrogen_treatment mixed
_refine_ls_matrix_type full
_refine_ls_number_parameters 235
_refine_ls_number_reflns 4142
_refine_ls_number_restraints 0
_refine_ls_restrained_S_all 1.016
_refine_ls_R_factor_all 0.0725
_refine_ls_R_factor_gt 0.0420
_refine_ls_shift/su_max 0.002
_refine_ls_shift/su_mean 0.000
_refine_ls_structure_factor_coef Fsqd
_refine_ls_weighting_details 'calc w=1/[\s^2^(Fo^2^)+(0.0493P)^2^+0.6272P] where P=(Fo^2^+2Fc^2^)/3'
_refine_ls_weighting_scheme calc
_refine_ls_wR_factor_gt 0.0900
_refine_ls_wR_factor_ref 0.0972
_reflns_number_gt 3017
_reflns_number_total 4142
_reflns_threshold_expression >2sigma(I)
_cod_data_source_file c7dt03353b2.cif
_cod_data_source_block 2
_cod_depositor_comments
;
The following automatic conversions were performed:

'_symmetry_cell_setting' value 'Triclinic' changed to 'triclinic'
according to
/home/data/users/saulius/crontab/automatic-downloads/rss-feeds/RSC/lib/dictionaries/cif_core.dic
dictionary named 'cif_core.dic' version 2.4.2 from 2011-04-26.

Automatic conversion script
Id: cif_fix_values 4973 2017-02-22 13:04:09Z antanas 
;
_cod_original_sg_symbol_H-M 'P-1   '
_cod_database_code 7044570

loop_
_symmetry_equiv_pos_as_xyz
'x, y, z'
'-x, -y, -z'

loop_
_atom_site_label
_atom_site_type_symbol
_atom_site_fract_x
_atom_site_fract_y
_atom_site_fract_z
_atom_site_U_iso_or_equiv
_atom_site_adp_type
_atom_site_occupancy
_atom_site_symmetry_multiplicity
_atom_site_calc_flag
_atom_site_refinement_flags
Br1 Br 0.27588(4) 0.78308(4) 0.61080(4) 0.03965(15) Uani 1 1 d .
Fe1 Fe 0.48044(6) 0.89579(5) 0.59836(4) 0.02912(16) Uani 1 1 d .
S3 S 0.38136(11) 1.11689(9) 0.59511(8) 0.0325(2) Uani 1 1 d .
N1 N 0.6399(3) 0.7375(3) 0.7605(2) 0.0265(7) Uani 1 1 d .
C9 C 0.5503(4) 0.6372(3) 0.7682(3) 0.0259(8) Uani 1 1 d .
C14 C 0.5128(5) 0.4472(4) 0.7021(3) 0.0360(10) Uani 1 1 d .
H14A H 0.5470 0.3800 0.6526 0.043 Uiso 1 1 calc R
C1 C 0.6168(4) 0.8432(3) 0.7035(3) 0.0288(9) Uani 1 1 d .
C11 C 0.7475(4) 0.5316(4) 0.5952(3) 0.0314(9) Uani 1 1 d .
H11A H 0.8018 0.6005 0.6005 0.038 Uiso 1 1 calc R
C10 C 0.6035(4) 0.5398(3) 0.6914(3) 0.0280(8) Uani 1 1 d .
C6 C 0.7642(4) 0.7260(4) 0.8215(3) 0.0367(10) Uani 1 1 d .
C16 C 0.3241(5) 0.5492(4) 0.8553(3) 0.0414(10) Uani 1 1 d .
H16A H 0.2291 0.5518 0.9099 0.050 Uiso 1 1 calc R
C13 C 0.7038(5) 0.5488(4) 0.4866(3) 0.0370(10) Uani 1 1 d .
H13A H 0.6350 0.6292 0.4862 0.056 Uiso 1 1 calc R
H13B H 0.6523 0.4809 0.4796 0.056 Uiso 1 1 calc R
H13C H 0.7965 0.5472 0.4252 0.056 Uiso 1 1 calc R
C17 C 0.4086(4) 0.6447(4) 0.8508(3) 0.0338(9) Uani 1 1 d .
C15 C 0.3754(5) 0.4519(4) 0.7829(3) 0.0421(11) Uani 1 1 d .
H15A H 0.3165 0.3885 0.7885 0.051 Uiso 1 1 calc R
C12 C 0.8575(5) 0.4049(4) 0.5958(4) 0.0455(11) Uani 1 1 d .
H12A H 0.8862 0.3949 0.6642 0.068 Uiso 1 1 calc R
H12B H 0.9496 0.4035 0.5340 0.068 Uiso 1 1 calc R
H12C H 0.8063 0.3365 0.5896 0.068 Uiso 1 1 calc R
C2 C 0.7130(5) 0.9322(4) 0.7288(4) 0.0450(11) Uani 1 1 d .
C18 C 0.3393(5) 0.7488(4) 0.9342(3) 0.0477(11) Uani 1 1 d .
H18A H 0.4166 0.8039 0.9255 0.057 Uiso 1 1 calc R
C8 C 0.6955(6) 0.7144(5) 0.9451(4) 0.0649(15) Uani 1 1 d .
H8A H 0.7765 0.7069 0.9812 0.097 Uiso 1 1 calc R
H8B H 0.6477 0.6400 0.9623 0.097 Uiso 1 1 calc R
H8C H 0.6182 0.7889 0.9711 0.097 Uiso 1 1 calc R
C19 C 0.3039(6) 0.6942(5) 1.0534(4) 0.0658(15) Uani 1 1 d .
H19A H 0.3980 0.6453 1.0658 0.099 Uiso 1 1 calc R
H19B H 0.2278 0.6402 1.0642 0.099 Uiso 1 1 calc R
H19C H 0.2638 0.7629 1.1051 0.099 Uiso 1 1 calc R
C4 C 0.7963(7) 0.9984(6) 0.6288(5) 0.095(2) Uani 1 1 d .
H4A H 0.8724 0.9371 0.5799 0.142 Uiso 1 1 calc R
H4B H 0.8478 1.0584 0.6503 0.142 Uiso 1 1 calc R
H4C H 0.7231 1.0429 0.5910 0.142 Uiso 1 1 calc R
C7 C 0.8903(5) 0.6120(5) 0.7829(4) 0.0660(15) Uani 1 1 d .
H7A H 0.9675 0.6067 0.8221 0.099 Uiso 1 1 calc R
H7B H 0.9383 0.6207 0.7043 0.099 Uiso 1 1 calc R
H7C H 0.8457 0.5359 0.7975 0.099 Uiso 1 1 calc R
C20 C 0.1936(6) 0.8305(5) 0.9141(4) 0.0760(17) Uani 1 1 d .
H20A H 0.2181 0.8659 0.8397 0.114 Uiso 1 1 calc R
H20B H 0.1551 0.8984 0.9666 0.114 Uiso 1 1 calc R
H20C H 0.1152 0.7790 0.9233 0.114 Uiso 1 1 calc R
C3 C 0.5949(7) 1.0302(5) 0.8115(5) 0.089(2) Uani 1 1 d .
H3A H 0.5251 1.0822 0.7745 0.134 Uiso 1 1 calc R
H3B H 0.6503 1.0835 0.8374 0.134 Uiso 1 1 calc R
H3C H 0.5360 0.9856 0.8738 0.134 Uiso 1 1 calc R
C21 C 0.1735(5) 1.1386(4) 0.6325(4) 0.0568(13) Uani 1 1 d .
H21A H 0.1343 1.2073 0.5873 0.068 Uiso 1 1 calc R
H21B H 0.1429 1.0613 0.6175 0.068 Uiso 1 1 calc R
C5 C 0.8219(5) 0.8491(4) 0.7855(4) 0.0529(12) Uani 1 1 d .
H5A H 0.8257 0.8920 0.8499 0.064 Uiso 1 1 calc R
H5B H 0.9265 0.8323 0.7347 0.064 Uiso 1 1 calc R
C22 C 0.1034(6) 1.1693(6) 0.7518(5) 0.093(2) Uani 1 1 d .
H22A H -0.0082 1.1798 0.7696 0.139 Uiso 1 1 calc R
H22B H 0.1315 1.2470 0.7664 0.139 Uiso 1 1 calc R
H22C H 0.1414 1.1010 0.7967 0.139 Uiso 1 1 calc R

loop_
_atom_site_aniso_label
_atom_site_aniso_U_11
_atom_site_aniso_U_22
_atom_site_aniso_U_33
_atom_site_aniso_U_23
_atom_site_aniso_U_13
_atom_site_aniso_U_12
Br1 0.0325(2) 0.0319(3) 0.0583(3) 0.00451(19) -0.0152(2) -0.01301(18)
Fe1 0.0235(3) 0.0201(3) 0.0438(4) 0.0023(2) -0.0104(2) -0.0038(2)
S3 0.0291(5) 0.0168(5) 0.0460(6) 0.0016(4) -0.0043(4) -0.0014(4)
N1 0.0223(16) 0.0292(18) 0.0280(17) -0.0031(14) -0.0060(13) -0.0055(13)
C9 0.027(2) 0.026(2) 0.028(2) 0.0063(16) -0.0129(16) -0.0080(16)
C14 0.046(2) 0.030(2) 0.038(2) 0.0038(18) -0.017(2) -0.0127(19)
C1 0.0232(19) 0.026(2) 0.034(2) -0.0041(17) -0.0021(16) -0.0052(16)
C11 0.030(2) 0.026(2) 0.037(2) -0.0009(17) -0.0098(17) -0.0020(17)
C10 0.032(2) 0.026(2) 0.030(2) 0.0062(16) -0.0152(17) -0.0054(16)
C6 0.030(2) 0.047(3) 0.039(2) 0.0014(19) -0.0176(18) -0.0112(19)
C16 0.033(2) 0.057(3) 0.035(2) 0.008(2) -0.0061(18) -0.019(2)
C13 0.047(3) 0.028(2) 0.033(2) -0.0012(18) -0.0108(19) -0.0027(19)
C17 0.028(2) 0.042(3) 0.032(2) 0.0000(18) -0.0080(17) -0.0080(18)
C15 0.047(3) 0.045(3) 0.045(3) 0.014(2) -0.020(2) -0.027(2)
C12 0.043(3) 0.035(3) 0.056(3) -0.001(2) -0.019(2) 0.0062(19)
C2 0.050(3) 0.034(2) 0.065(3) 0.002(2) -0.033(2) -0.017(2)
C18 0.039(2) 0.058(3) 0.041(3) -0.008(2) 0.001(2) -0.013(2)
C8 0.063(3) 0.101(4) 0.043(3) 0.019(3) -0.028(2) -0.031(3)
C19 0.060(3) 0.096(4) 0.039(3) -0.011(3) 0.002(2) -0.027(3)
C4 0.110(5) 0.119(5) 0.102(5) 0.065(4) -0.068(4) -0.099(4)
C7 0.046(3) 0.074(4) 0.089(4) -0.018(3) -0.045(3) 0.009(3)
C20 0.060(3) 0.077(4) 0.072(4) -0.022(3) -0.003(3) 0.017(3)
C3 0.087(4) 0.064(4) 0.133(5) -0.049(4) -0.047(4) -0.011(3)
C21 0.030(2) 0.039(3) 0.088(4) -0.001(3) 0.001(2) -0.001(2)
C5 0.051(3) 0.063(3) 0.061(3) 0.015(2) -0.034(2) -0.027(2)
C22 0.050(3) 0.093(5) 0.106(5) -0.015(4) 0.019(3) -0.002(3)

loop_
_atom_type_symbol
_atom_type_description
_atom_type_scat_dispersion_real
_atom_type_scat_dispersion_imag
_atom_type_scat_source
C C 0.0033 0.0016 'International Tables Vol C Tables 4.2.6.8 and 6.1.1.4'
H H 0.0000 0.0000 'International Tables Vol C Tables 4.2.6.8 and 6.1.1.4'
N N 0.0061 0.0033 'International Tables Vol C Tables 4.2.6.8 and 6.1.1.4'
S S 0.1246 0.1234 'International Tables Vol C Tables 4.2.6.8 and 6.1.1.4'
Fe Fe 0.3463 0.8444 'International Tables Vol C Tables 4.2.6.8 and 6.1.1.4'
Br Br -0.2901 2.4595 'International Tables Vol C Tables 4.2.6.8 and 6.1.1.4'

loop_
_geom_angle_atom_site_label_1
_geom_angle_atom_site_label_2
_geom_angle_atom_site_label_3
_geom_angle
_geom_angle_site_symmetry_1
_geom_angle_site_symmetry_3
C1 Fe1 S3 113.88(11) . .
C1 Fe1 S3 114.74(10) . 2_676
S3 Fe1 S3 95.79(4) . 2_676
C1 Fe1 Br1 118.49(10) . .
S3 Fe1 Br1 108.80(3) . .
S3 Fe1 Br1 102.29(3) 2_676 .
C21 S3 Fe1 108.07(15) . .
C21 S3 Fe1 117.69(17) . 2_676
Fe1 S3 Fe1 84.21(4) . 2_676
C1 N1 C9 122.3(3) . .
C1 N1 C6 116.3(3) . .
C9 N1 C6 121.4(3) . .
C10 C9 C17 121.7(3) . .
C10 C9 N1 119.9(3) . .
C17 C9 N1 118.3(3) . .
C15 C14 C10 121.6(4) . .
N1 C1 C2 107.4(3) . .
N1 C1 Fe1 130.7(3) . .
C2 C1 Fe1 121.9(3) . .
C10 C11 C13 109.9(3) . .
C10 C11 C12 111.6(3) . .
C13 C11 C12 109.6(3) . .
C14 C10 C9 117.5(3) . .
C14 C10 C11 117.8(3) . .
C9 C10 C11 124.6(3) . .
C8 C6 C5 113.1(4) . .
C8 C6 C7 108.9(4) . .
C5 C6 C7 111.9(4) . .
C8 C6 N1 111.4(3) . .
C5 C6 N1 100.5(3) . .
C7 C6 N1 110.8(3) . .
C15 C16 C17 122.0(4) . .
C16 C17 C9 117.2(4) . .
C16 C17 C18 117.4(4) . .
C9 C17 C18 125.3(4) . .
C16 C15 C14 119.8(4) . .
C4 C2 C5 112.4(4) . .
C4 C2 C1 113.1(4) . .
C5 C2 C1 104.9(3) . .
C4 C2 C3 110.3(5) . .
C5 C2 C3 110.2(4) . .
C1 C2 C3 105.5(4) . .
C17 C18 C20 111.6(4) . .
C17 C18 C19 111.2(4) . .
C20 C18 C19 110.4(4) . .
C22 C21 S3 111.3(4) . .
C2 C5 C6 108.7(3) . .

loop_
_geom_bond_atom_site_label_1
_geom_bond_atom_site_label_2
_geom_bond_distance
_geom_bond_site_symmetry_2
Br1 Fe1 2.3959(6) .
Fe1 C1 2.064(4) .
Fe1 S3 2.3838(10) .
Fe1 S3 2.4104(11) 2_676
S3 C21 1.803(4) .
S3 Fe1 2.4104(11) 2_676
N1 C1 1.317(5) .
N1 C9 1.465(5) .
N1 C6 1.539(5) .
C9 C10 1.403(5) .
C9 C17 1.406(5) .
C14 C15 1.370(6) .
C14 C10 1.397(5) .
C1 C2 1.534(5) .
C11 C10 1.509(5) .
C11 C13 1.532(5) .
C11 C12 1.534(5) .
C6 C8 1.514(6) .
C6 C5 1.516(6) .
C6 C7 1.517(6) .
C16 C15 1.367(6) .
C16 C17 1.396(6) .
C17 C18 1.515(6) .
C2 C4 1.487(6) .
C2 C5 1.516(6) .
C2 C3 1.566(7) .
C18 C20 1.531(6) .
C18 C19 1.545(6) .
C21 C22 1.494(7) .
